data_2104250
loop_
_publ_author_name
'Lemmerer, Andreas'
'B\'athori, Nikoletta B.'
'Bourne, Susan A.'

_publ_section_title
;
 Chiral carboxylic acids and their effects on melting-point behaviour
 in co-crystals with isonicotinamide
;
_journal_coeditor_code BS5070
_journal_issue 6
_journal_name_full 'Acta Crystallographica Section B'
_journal_page_first 780
_journal_page_last 790
_journal_paper_doi 10.1107/S0108768108034526
_journal_volume 64
_journal_year 2008
_chemical_formula_moiety 'C9 H10 O2, C6 H6 N2 O'
_chemical_formula_sum 'C15 H16 N2 O3'
_chemical_formula_weight 272.3
_chemical_melting_point 364
_chemical_name_systematic
;
((RS)-2-phenylpropionic acid).(iso-nicotinamide)
;
_space_group_IT_number 15
_symmetry_cell_setting monoclinic
_symmetry_space_group_name_Hall '-C 2yc'
_symmetry_space_group_name_H-M 'C 1 2/c 1'
_atom_sites_solution_hydrogens geom
_atom_sites_solution_primary direct
_atom_sites_solution_secondary difmap
_audit_conform_dict_name cif_core.dic
_audit_conform_dict_version 2.3
_audit_creation_method 'WinGX routine CIF_UPDATE'
_cell_angle_alpha 90
_cell_angle_beta 128.319(3)
_cell_angle_gamma 90
_cell_formula_units_Z 8
_cell_length_a 31.899(3)
_cell_length_b 5.4007(5)
_cell_length_c 20.8815(16)
_cell_measurement_reflns_used 20822
_cell_measurement_temperature 173(2)
_cell_measurement_theta_max 27.48
_cell_measurement_theta_min 0.41
_cell_volume 2822.4(4)
_computing_cell_refinement 'DENZO-SMN (Otwinowski & Minor, 1997)'
_computing_data_collection 'COLLECT (Nonius, 2000)'
_computing_data_reduction DENZO-SMN
_computing_molecular_graphics
;
Ortep-3 for Windows (Farrugia, 1997) and DIAMOND (Brandenburg, 1999)
;
_computing_publication_material
;
WinGX publication routines (Farrugia, 1999) and PLATON (Spek, 2002)
;
_computing_structure_refinement 'SHELXL-97 (Sheldrick, 1997)'
_computing_structure_solution 'SHELXS-97 (Sheldrick, 1997)'
_diffrn_ambient_temperature 173(2)
_diffrn_measured_fraction_theta_full 0.998
_diffrn_measured_fraction_theta_max 0.998
_diffrn_measurement_device_type 'Nonius KappaCCD area-detector'
_diffrn_measurement_method '1.5\% \f and \w scans'
_diffrn_radiation_monochromator graphite
_diffrn_radiation_type MoK\a
_diffrn_radiation_wavelength 0.71073
_diffrn_reflns_av_R_equivalents 0.0739
_diffrn_reflns_limit_h_max 40
_diffrn_reflns_limit_h_min -40
_diffrn_reflns_limit_k_max 6
_diffrn_reflns_limit_k_min -7
_diffrn_reflns_limit_l_max 25
_diffrn_reflns_limit_l_min -27
_diffrn_reflns_number 19532
_diffrn_reflns_theta_full 27.47
_diffrn_reflns_theta_max 27.47
_diffrn_reflns_theta_min 3.72
_diffrn_standards_number 0
_exptl_absorpt_coefficient_mu 0.09
_exptl_absorpt_correction_T_max 0.9944
_exptl_absorpt_correction_T_min 0.9611
_exptl_absorpt_correction_type integration
_exptl_absorpt_process_details 'Bruker XPREP (Bruker, 1999)'
_exptl_crystal_colour colourless
_exptl_crystal_density_diffrn 1.282
_exptl_crystal_density_method 'not measured'
_exptl_crystal_description block
_exptl_crystal_F_000 1152
_exptl_crystal_size_max 0.49
_exptl_crystal_size_mid 0.08
_exptl_crystal_size_min 0.06
_refine_diff_density_max 0.296
_refine_diff_density_min -0.24
_refine_ls_extinction_method none
_refine_ls_goodness_of_fit_ref 1.041
_refine_ls_hydrogen_treatment mixed
_refine_ls_matrix_type full
_refine_ls_number_parameters 202
_refine_ls_number_reflns 3204
_refine_ls_number_restraints 0
_refine_ls_restrained_S_all 1.041
_refine_ls_R_factor_all 0.1046
_refine_ls_R_factor_gt 0.0551
_refine_ls_shift/su_max 0.001
_refine_ls_shift/su_mean 0
_refine_ls_structure_factor_coef Fsqd
_refine_ls_weighting_details 'calc w=1/[\s^2^(Fo^2^)+(0.0857P)^2^] where P=(Fo^2^+2Fc^2^)/3'
_refine_ls_weighting_scheme calc
_refine_ls_wR_factor_gt 0.1312
_refine_ls_wR_factor_ref 0.1545
_reflns_number_gt 1930
_reflns_number_total 3204
_reflns_threshold_expression >2sigma(I)
_cod_data_source_file bs5070.cif
_cod_data_source_block IV
_cod_depositor_comments
;
The following automatic conversions were performed:
'_symmetry_cell_setting' value 'Monoclinic' changed to 'monoclinic'
according to '/home/saulius/struct/CIF-dictionaries/cif_core.dic'
dictionary named 'cif_core.dic' version 2.4.1 from 2010-06-29.

Automatic conversion script
Id: cif_fix_enum 1527 2010-12-29 10:47:43Z saulius 

The following automatic conversions were performed:

'_symmetry_cell_setting' value 'Monoclinic' changed to 'monoclinic'
according to /home/saulius/struct/CIF-dictionaries/cif_core.dic
dictionary named 'cif_core.dic' version 2.4.1 from 2010-06-29.

Automatic conversion script
Id: cif_fix_values 1715 2011-07-08 13:25:40Z adriana 
;
_cod_original_sg_symbol_H-M C2/c
_cod_database_code 2104250

loop_
_symmetry_equiv_pos_as_xyz
'x, y, z'
'-x, y, -z+1/2'
'x+1/2, y+1/2, z'
'-x+1/2, y+1/2, -z+1/2'
'-x, -y, -z'
'x, -y, z-1/2'
'-x+1/2, -y+1/2, -z'
'x+1/2, -y+1/2, z-1/2'

loop_
_atom_site_type_symbol
_atom_site_label
_atom_site_fract_x
_atom_site_fract_y
_atom_site_fract_z
_atom_site_U_iso_or_equiv
_atom_site_adp_type
_atom_site_calc_flag
_atom_site_refinement_flags
_atom_site_occupancy
_atom_site_disorder_assembly
_atom_site_disorder_group
C C1 0.61761(7) -0.2669(3) 0.90172(11) 0.0385(4) Uani d . 1 A .
C C2 0.64899(8) -0.4338(3) 0.97622(11) 0.0453(5) Uani d . 1 . .
H H2A 0.623 -0.5192 0.9805 0.054 Uiso calc PR 0.621(4) A 1
H H2B 0.6721 -0.546 0.9719 0.054 Uiso d PR 0.379(4) A 2
C C3A 0.68132(15) -0.6336(6) 0.97128(19) 0.0588(11) Uani d P 0.621(4) A 1
H H3A1 0.6568 -0.7447 0.9254 0.088 Uiso calc PR 0.621(4) A 1
H H3A2 0.7024 -0.7288 1.0222 0.088 Uiso calc PR 0.621(4) A 1
H H3A3 0.7053 -0.5542 0.9631 0.088 Uiso calc PR 0.621(4) A 1
C C3B 0.6076(2) -0.5947(10) 0.9749(3) 0.0583(17) Uani d P 0.379(4) A 2
H H3B1 0.5843 -0.4863 0.9781 0.087 Uiso calc PR 0.379(4) A 2
H H3B2 0.6267 -0.708 1.0216 0.087 Uiso calc PR 0.379(4) A 2
H H3B3 0.5859 -0.6905 0.9241 0.087 Uiso calc PR 0.379(4) A 2
C C5 0.68469(7) -0.2700(3) 1.05113(11) 0.0434(5) Uani d . 1 A .
C C6 0.73938(8) -0.2590(4) 1.09397(12) 0.0539(5) Uani d . 1 . .
H H6 0.7556 -0.3592 1.0773 0.065 Uiso calc R 1 A .
C C7 0.77084(9) -0.1044(5) 1.16065(12) 0.0631(6) Uani d . 1 A .
H H7 0.8084 -0.1003 1.1894 0.076 Uiso calc R 1 . .
C C8 0.74847(9) 0.0432(4) 1.18572(12) 0.0628(6) Uani d . 1 . .
H H8 0.7702 0.1493 1.2316 0.075 Uiso calc R 1 A .
C C9 0.69432(9) 0.0357(4) 1.14376(13) 0.0659(6) Uani d . 1 A .
H H9 0.6784 0.1384 1.1603 0.079 Uiso calc R 1 . .
C C10 0.66273(9) -0.1202(4) 1.07754(13) 0.0580(6) Uani d . 1 . .
H H10 0.6253 -0.125 1.0496 0.07 Uiso calc R 1 A .
O O1 0.64343(5) -0.2103(3) 0.87385(8) 0.0541(4) Uani d . 1 . .
H H1 0.6219(8) -0.077(4) 0.8248(12) 0.065 Uiso d . 1 . .
O O2 0.57275(5) -0.1904(3) 0.87031(7) 0.0476(4) Uani d . 1 . .
C C11 0.55156(6) 0.5115(3) 0.64484(9) 0.0346(4) Uani d . 1 . .
C C12 0.53463(8) 0.4591(4) 0.69053(11) 0.0494(5) Uani d . 1 . .
H H12 0.5074 0.5557 0.6843 0.059 Uiso calc R 1 . .
C C13 0.55773(8) 0.2655(4) 0.74507(11) 0.0492(5) Uani d . 1 . .
H H13 0.5456 0.2311 0.7757 0.059 Uiso calc R 1 . .
C C14 0.61241(8) 0.1754(4) 0.71302(12) 0.0481(5) Uani d . 1 . .
H H14 0.6398 0.0763 0.7206 0.058 Uiso calc R 1 . .
C C15 0.59129(7) 0.3650(3) 0.65722(11) 0.0432(5) Uani d . 1 . .
H H15 0.6041 0.395 0.6272 0.052 Uiso calc R 1 . .
C C16 0.52975(7) 0.7187(3) 0.58370(10) 0.0383(4) Uani d . 1 . .
N N1 0.48989(6) 0.8536(3) 0.56910(10) 0.0441(4) Uani d . 1 . .
H H1S 0.4777(8) 0.980(4) 0.5332(12) 0.053 Uiso d . 1 . .
H H1A 0.4760(8) 0.829(4) 0.5929(11) 0.053 Uiso d . 1 . .
N N2 0.59612(6) 0.1242(3) 0.75713(9) 0.0420(4) Uani d . 1 . .
O O3 0.55010(5) 0.7572(2) 0.54989(8) 0.0507(4) Uani d . 1 . .

loop_
_atom_site_aniso_label
_atom_site_aniso_U_11
_atom_site_aniso_U_22
_atom_site_aniso_U_33
_atom_site_aniso_U_12
_atom_site_aniso_U_13
_atom_site_aniso_U_23
C1 0.0437(11) 0.0359(10) 0.0447(10) -0.0044(8) 0.0318(9) -0.0027(8)
C2 0.0530(12) 0.0401(11) 0.0484(10) -0.0016(9) 0.0341(10) 0.0070(8)
C3A 0.078(3) 0.0387(19) 0.0459(18) 0.0033(17) 0.0314(18) 0.0049(14)
C3B 0.072(4) 0.047(3) 0.060(3) 0.003(3) 0.043(3) 0.016(3)
C5 0.0505(11) 0.0431(11) 0.0448(10) 0.0000(9) 0.0336(10) 0.0095(8)
C6 0.0511(12) 0.0586(14) 0.0549(12) 0.0088(10) 0.0343(11) 0.0058(10)
C7 0.0484(12) 0.0767(16) 0.0540(12) 0.0006(11) 0.0267(11) -0.0013(11)
C8 0.0672(15) 0.0738(16) 0.0488(11) -0.0115(12) 0.0367(12) -0.0076(11)
C9 0.0684(15) 0.0841(17) 0.0654(13) -0.0098(13) 0.0516(13) -0.0171(12)
C10 0.0544(12) 0.0741(15) 0.0615(12) -0.0087(11) 0.0438(11) -0.0074(11)
O1 0.0505(8) 0.0617(9) 0.0674(9) 0.0189(7) 0.0452(8) 0.0293(7)
O2 0.0401(8) 0.0619(9) 0.0475(7) -0.0021(6) 0.0305(6) 0.0011(6)
C11 0.0344(9) 0.0366(10) 0.0329(8) -0.0008(8) 0.0209(8) -0.0004(7)
C12 0.0518(12) 0.0592(13) 0.0516(10) 0.0207(10) 0.0392(10) 0.0189(9)
C13 0.0509(12) 0.0622(13) 0.0481(11) 0.0122(10) 0.0374(10) 0.0151(9)
C14 0.0474(11) 0.0468(12) 0.0631(12) 0.0100(9) 0.0406(11) 0.0130(10)
C15 0.0463(11) 0.0447(11) 0.0512(10) 0.0047(9) 0.0364(9) 0.0080(9)
C16 0.0395(10) 0.0416(10) 0.0371(9) 0.0021(8) 0.0254(9) 0.0030(8)
N1 0.0458(9) 0.0495(10) 0.0477(9) 0.0120(8) 0.0343(8) 0.0150(8)
N2 0.0376(8) 0.0461(9) 0.0427(8) 0.0025(7) 0.0251(7) 0.0071(7)
O3 0.0567(8) 0.0564(9) 0.0590(8) 0.0162(6) 0.0459(7) 0.0203(6)

loop_
_atom_type_symbol
_atom_type_description
_atom_type_scat_dispersion_real
_atom_type_scat_dispersion_imag
_atom_type_scat_source
C C 0.0033 0.0016 'International Tables Vol C Tables 4.2.6.8 and 6.1.1.4'
H H 0 0 'International Tables Vol C Tables 4.2.6.8 and 6.1.1.4'
N N 0.0061 0.0033 'International Tables Vol C Tables 4.2.6.8 and 6.1.1.4'
O O 0.0106 0.006 'International Tables Vol C Tables 4.2.6.8 and 6.1.1.4'

loop_
_exptl_crystal_face_index_h
_exptl_crystal_face_index_k
_exptl_crystal_face_index_l
_exptl_crystal_face_perp_dist
-1 0 0 0.046
1 0 0 0.018
1 0 -1 0.04
-1 0 1 0.04
5 13 6 0.29
-5 -2 6 0.195

loop_
_geom_angle_atom_site_label_1
_geom_angle_atom_site_label_2
_geom_angle_atom_site_label_3
_geom_angle
O2 C1 O1 122.37(16)
O2 C1 C2 124.13(15)
O1 C1 C2 113.49(15)
C1 C2 C5 107.82(15)
C1 C2 C3A 113.00(17)
C5 C2 C3A 111.8(2)
C1 C2 C3B 107.4(2)
C5 C2 C3B 115.2(2)
C3A C2 C3B 101.7(3)
C1 C2 H2A 108
C5 C2 H2A 108
C3A C2 H2A 108
C1 C2 H2B 108.8
C5 C2 H2B 108.8
C3B C2 H2B 108.8
C2 C3A H3A1 109.5
H2B C3A H3A1 115.2
C2 C3A H3A2 109.5
H2B C3A H3A2 115.8
C2 C3A H3A3 109.5
H2B C3A H3A3 96.6
C2 C3B H3B1 109.5
C2 C3B H3B2 109.5
H3B1 C3B H3B2 109.5
C2 C3B H3B3 109.5
H3B1 C3B H3B3 109.5
H3B2 C3B H3B3 109.5
C6 C5 C10 117.58(19)
C6 C5 C2 121.96(17)
C10 C5 C2 120.44(18)
C7 C6 C5 120.93(19)
C7 C6 H6 119.5
C5 C6 H6 119.5
C8 C7 C6 120.7(2)
C8 C7 H7 119.6
C6 C7 H7 119.6
C9 C8 C7 119.1(2)
C9 C8 H8 120.4
C7 C8 H8 120.4
C8 C9 C10 120.4(2)
C8 C9 H9 119.8
C10 C9 H9 119.8
C9 C10 C5 121.2(2)
C9 C10 H10 119.4
C5 C10 H10 119.4
C1 O1 H1 111.9(11)
C15 C11 C12 117.39(15)
C15 C11 C16 118.33(14)
C12 C11 C16 124.28(15)
C13 C12 C11 119.19(16)
C13 C12 H12 120.4
C11 C12 H12 120.4
N2 C13 C12 123.47(16)
N2 C13 H13 118.3
C12 C13 H13 118.3
N2 C14 C15 122.86(17)
N2 C14 H14 118.6
C15 C14 H14 118.6
C14 C15 C11 119.90(16)
C14 C15 H15 120.1
C11 C15 H15 120.1
O3 C16 N1 122.92(16)
O3 C16 C11 118.61(15)
N1 C16 C11 118.47(15)
C16 N1 H1S 117.7(12)
C16 N1 H1A 123.3(14)
H1S N1 H1A 119.0(19)
C13 N2 C14 117.20(15)

loop_
_geom_bond_atom_site_label_1
_geom_bond_atom_site_label_2
_geom_bond_distance
C1 O2 1.219(2)
C1 O1 1.3059(19)
C1 C2 1.518(3)
C2 C5 1.522(3)
C2 C3A 1.540(4)
C2 C3B 1.567(6)
C2 H2A 1
C2 H2B 1
C3A H2B 0.5616
C3A H3A1 0.98
C3A H3A2 0.98
C3A H3A3 0.98
C3B H3B1 0.98
C3B H3B2 0.98
C3B H3B3 0.98
C5 C6 1.383(3)
C5 C10 1.388(3)
C6 C7 1.382(3)
C6 H6 0.95
C7 C8 1.372(3)
C7 H7 0.95
C8 C9 1.370(3)
C8 H8 0.95
C9 C10 1.382(3)
C9 H9 0.95
C10 H10 0.95
O1 H1 1.08(2)
C11 C15 1.375(2)
C11 C12 1.386(2)
C11 C16 1.505(2)
C12 C13 1.376(3)
C12 H12 0.95
C13 N2 1.328(2)
C13 H13 0.95
C14 N2 1.337(2)
C14 C15 1.374(3)
C14 H14 0.95
C15 H15 0.95
C16 O3 1.2375(19)
C16 N1 1.327(2)
N1 H1S 0.90(2)
N1 H1A 0.86(2)

loop_
_geom_hbond_atom_site_label_D
_geom_hbond_atom_site_label_H
_geom_hbond_atom_site_label_A
_geom_hbond_site_symmetry_A
_geom_hbond_distance_DH
_geom_hbond_distance_HA
_geom_hbond_distance_DA
_geom_hbond_angle_DHA
O1 H1 N2 . 1.08(2) 1.55(2) 2.631(2) 175(2)
N1 H1S O3 5_676 0.90(2) 1.98(2) 2.879(2) 177(2)
N1 H1A O2 2_666 0.86(2) 2.12(2) 2.964(2) 167(2)

loop_
_geom_torsion_atom_site_label_1
_geom_torsion_atom_site_label_2
_geom_torsion_atom_site_label_3
_geom_torsion_atom_site_label_4
_geom_torsion
O2 C1 C2 C5 -94.7(2)
O1 C1 C2 C5 84.95(19)
O2 C1 C2 C3A 141.3(2)
O1 C1 C2 C3A -39.1(3)
O2 C1 C2 C3B 30.0(3)
O1 C1 C2 C3B -150.4(3)
C1 C2 C5 C6 -107.39(19)
C3A C2 C5 C6 17.4(3)
C3B C2 C5 C6 132.8(3)
C1 C2 C5 C10 70.9(2)
C3A C2 C5 C10 -164.3(2)
C3B C2 C5 C10 -48.9(3)
C10 C5 C6 C7 0.1(3)
C2 C5 C6 C7 178.42(18)
C5 C6 C7 C8 -0.4(3)
C6 C7 C8 C9 0.0(3)
C7 C8 C9 C10 0.6(3)
C8 C9 C10 C5 -0.9(3)
C6 C5 C10 C9 0.6(3)
C2 C5 C10 C9 -177.82(18)
C15 C11 C12 C13 -0.3(3)
C16 C11 C12 C13 -179.61(17)
C11 C12 C13 N2 0.4(3)
N2 C14 C15 C11 -0.1(3)
C12 C11 C15 C14 0.1(3)
C16 C11 C15 C14 179.51(17)
C15 C11 C16 O3 -3.5(2)
C12 C11 C16 O3 175.80(17)
C15 C11 C16 N1 177.20(17)
C12 C11 C16 N1 -3.5(3)
C12 C13 N2 C14 -0.3(3)
C15 C14 N2 C13 0.2(3)
